data_4032410
loop_
_publ_author_name
'Wang, Chao-Ming'
'Xia, Peng-Ju'
'Xiao, Jun-An'
'Li, Jun'
'Xiang, Hao-Yue'
'Chen, Xiao-Qing'
'Yang, Hua'

_publ_section_title
;
 Photoredox-Catalyzed Reductive Dimerization of Isatins and Isatin-Derived
 Ketimines: Diastereoselective Construction of 3,3'-Disubstituted
 Bisoxindoles.
;
_journal_issue 7
_journal_name_full 'The Journal of organic chemistry'
_journal_page_first 3895
_journal_page_last 3900
_journal_paper_doi 10.1021/acs.joc.6b03056
_journal_volume 82
_journal_year 2017
_chemical_formula_sum 'C60 H48 N4 O8'
_chemical_formula_weight 953.02
_chemical_name_systematic
; 
 ? 
;
_space_group_IT_number 2
_symmetry_cell_setting triclinic
_symmetry_space_group_name_Hall '-P 1'
_symmetry_space_group_name_H-M 'P -1'
_atom_sites_solution_hydrogens geom
_atom_sites_solution_primary direct
_atom_sites_solution_secondary difmap
_audit_creation_method SHELXL-97
_cell_angle_alpha 74.516(5)
_cell_angle_beta 85.903(5)
_cell_angle_gamma 66.308(4)
_cell_formula_units_Z 1
_cell_length_a 8.5909(6)
_cell_length_b 9.3471(7)
_cell_length_c 16.4167(14)
_cell_measurement_reflns_used 4081
_cell_measurement_temperature 296(2)
_cell_measurement_theta_max 25.03
_cell_measurement_theta_min 2.46
_cell_volume 1162.38(16)
_computing_structure_refinement 'SHELXL-97 (Sheldrick, 1997)'
_computing_structure_solution 'SHELXS-97 (Sheldrick, 1990)'
_diffrn_ambient_temperature 296(2)
_diffrn_measured_fraction_theta_full 0.991
_diffrn_measured_fraction_theta_max 0.991
_diffrn_measurement_device_type 'CCD area detector'
_diffrn_measurement_method 'phi and omega scans'
_diffrn_radiation_monochromator graphite
_diffrn_radiation_source 'fine-focus sealed tube'
_diffrn_radiation_type MoK\a
_diffrn_radiation_wavelength 0.71073
_diffrn_reflns_av_R_equivalents 0.0255
_diffrn_reflns_av_sigmaI/netI 0.0287
_diffrn_reflns_limit_h_max 10
_diffrn_reflns_limit_h_min -10
_diffrn_reflns_limit_k_max 11
_diffrn_reflns_limit_k_min -11
_diffrn_reflns_limit_l_max 18
_diffrn_reflns_limit_l_min -19
_diffrn_reflns_number 11990
_diffrn_reflns_theta_full 25.03
_diffrn_reflns_theta_max 25.03
_diffrn_reflns_theta_min 2.46
_exptl_absorpt_coefficient_mu 0.091
_exptl_crystal_colour COLORLESS
_exptl_crystal_density_diffrn 1.361
_exptl_crystal_density_method 'not measured'
_exptl_crystal_description BAR
_exptl_crystal_F_000 500
_exptl_crystal_size_max 0.3
_exptl_crystal_size_mid 0.2
_exptl_crystal_size_min 0.2
_refine_diff_density_max 0.789
_refine_diff_density_min -0.585
_refine_diff_density_rms 0.076
_refine_ls_extinction_method none
_refine_ls_goodness_of_fit_ref 1.007
_refine_ls_hydrogen_treatment mixed
_refine_ls_matrix_type full
_refine_ls_number_parameters 147
_refine_ls_number_reflns 4081
_refine_ls_number_restraints 0
_refine_ls_restrained_S_all 1.007
_refine_ls_R_factor_all 0.1125
_refine_ls_R_factor_gt 0.0967
_refine_ls_shift/su_max 1.017
_refine_ls_shift/su_mean 0.021
_refine_ls_structure_factor_coef Fsqd
_refine_ls_weighting_details 'calc w=1/[\s^2^(Fo^2^)+(0.1206P)^2^+2.8879P] where P=(Fo^2^+2Fc^2^)/3'
_refine_ls_weighting_scheme calc
_refine_ls_wR_factor_gt 0.2435
_refine_ls_wR_factor_ref 0.2582
_reflns_number_gt 3325
_reflns_number_total 4081
_reflns_threshold_expression >2sigma(I)
_cod_data_source_file jo6b03056_si_001.cif
_cod_data_source_block ja
_cod_depositor_comments
;
The following automatic conversions were performed:

'_symmetry_cell_setting' value 'Triclinic' changed to 'triclinic'
according to
/home/data/users/saulius/crontab/automatic-downloads/rss-feeds/ACS/lib/dictionaries/cif_core.dic
dictionary named 'cif_core.dic' version 2.4.2 from 2011-04-26.

Automatic conversion script
Id: cif_fix_values 4973 2017-02-22 13:04:09Z antanas 

 Adding full bibliography for 4032408--4032410.cif.
;
_cod_original_cell_volume 1162.38(15)
_cod_original_sg_symbol_H-M P-1
_cod_database_code 4032410

loop_
_symmetry_equiv_pos_as_xyz
'x, y, z'
'-x, -y, -z'

loop_
_atom_site_label
_atom_site_type_symbol
_atom_site_fract_x
_atom_site_fract_y
_atom_site_fract_z
_atom_site_U_iso_or_equiv
_atom_site_adp_type
_atom_site_occupancy
_atom_site_symmetry_multiplicity
_atom_site_calc_flag
_atom_site_refinement_flags
O3 O 0.6802(3) 0.5562(3) -0.00310(16) 0.0385(6) Uiso 1 1 d .
H3 H 0.6186 0.5076 -0.0013 0.058 Uiso 1 1 calc R
O4 O 0.4825(3) 0.5644(3) -0.13925(18) 0.0450(7) Uiso 1 1 d .
H4 H 0.4931 0.5018 -0.0922 0.068 Uiso 1 1 calc R
O1 O 0.8418(4) 0.3240(4) -0.10569(19) 0.0537(8) Uiso 1 1 d .
O2 O 0.9548(4) 0.6299(3) -0.09980(18) 0.0471(7) Uiso 1 1 d .
N1 N 0.7450(4) 0.8856(4) -0.12007(19) 0.0359(7) Uiso 1 1 d .
N2 N 0.8457(4) 0.4806(4) -0.2393(2) 0.0397(8) Uiso 1 1 d .
C8 C 0.8054(4) 0.7229(4) -0.1019(2) 0.0342(8) Uiso 1 1 d .
C16 C 0.6117(5) 0.7139(4) -0.2415(2) 0.0361(8) Uiso 1 1 d .
C5 C 0.5676(5) 0.9524(4) -0.1069(2) 0.0354(8) Uiso 1 1 d .
C4 C 0.5093(4) 0.8293(4) -0.0817(2) 0.0320(8) Uiso 1 1 d .
C10 C 0.8755(5) 1.0191(5) -0.2388(2) 0.0412(9) Uiso 1 1 d .
C21 C 0.7436(5) 0.6363(5) -0.2888(2) 0.0377(8) Uiso 1 1 d .
C7 C 0.6547(4) 0.6714(4) -0.0823(2) 0.0336(8) Uiso 1 1 d .
C29 C 0.6266(5) 0.6030(4) -0.1541(2) 0.0356(8) Uiso 1 1 d .
C3 C 0.3410(5) 0.8639(5) -0.0621(2) 0.0386(9) Uiso 1 1 d .
H3A H 0.3010 0.7820 -0.0449 0.046 Uiso 1 1 calc R
C23 C 1.1193(5) 0.4177(5) -0.3122(2) 0.0411(9) Uiso 1 1 d .
C1 C 0.2930(5) 1.1447(5) -0.0940(3) 0.0473(10) Uiso 1 1 d .
H1 H 0.2184 1.2512 -0.0980 0.057 Uiso 1 1 calc R
C30 C 0.7858(5) 0.4502(5) -0.1609(2) 0.0383(8) Uiso 1 1 d .
C6 C 0.4627(5) 1.1116(5) -0.1137(3) 0.0439(9) Uiso 1 1 d .
H6 H 0.5028 1.1934 -0.1306 0.053 Uiso 1 1 calc R
C2 C 0.2331(5) 1.0247(5) -0.0690(3) 0.0451(9) Uiso 1 1 d .
H2 H 0.1192 1.0511 -0.0564 0.054 Uiso 1 1 calc R
C24 C 0.9852(5) 0.3603(5) -0.2718(3) 0.0461(10) Uiso 1 1 d .
H24A H 0.9391 0.3290 -0.3131 0.055 Uiso 1 1 calc R
H24B H 1.0380 0.2648 -0.2255 0.055 Uiso 1 1 calc R
C9 C 0.8532(5) 0.9755(5) -0.1445(2) 0.0428(9) Uiso 1 1 d .
H9A H 0.9640 0.9109 -0.1160 0.051 Uiso 1 1 calc R
H9B H 0.8039 1.0740 -0.1258 0.051 Uiso 1 1 calc R
C22 C 1.1873(5) 0.4956(5) -0.2739(3) 0.0492(10) Uiso 1 1 d .
H22 H 1.1510 0.5123 -0.2212 0.059 Uiso 1 1 calc R
C17 C 0.4930(5) 0.8672(5) -0.2778(3) 0.0463(10) Uiso 1 1 d .
H17 H 0.4029 0.9193 -0.2470 0.056 Uiso 1 1 calc R
C20 C 0.7612(6) 0.7088(5) -0.3716(3) 0.0508(10) Uiso 1 1 d .
H20 H 0.8491 0.6555 -0.4031 0.061 Uiso 1 1 calc R
C18 C 0.5102(6) 0.9423(6) -0.3610(3) 0.0564(11) Uiso 1 1 d .
H18 H 0.4316 1.0459 -0.3861 0.068 Uiso 1 1 calc R
C28 C 1.3085(6) 0.5487(6) -0.3132(3) 0.0591(12) Uiso 1 1 d .
H28 H 1.3551 0.5993 -0.2864 0.071 Uiso 1 1 calc R
C25 C 1.1756(6) 0.3944(6) -0.3906(3) 0.0550(11) Uiso 1 1 d .
H25 H 1.1327 0.3403 -0.4167 0.066 Uiso 1 1 calc R
C19 C 0.6429(6) 0.8643(6) -0.4064(3) 0.0583(12) Uiso 1 1 d .
H19 H 0.6537 0.9171 -0.4618 0.070 Uiso 1 1 calc R
C11 C 1.0283(6) 0.9421(6) -0.2722(3) 0.0565(11) Uiso 1 1 d .
H11 H 1.1171 0.8605 -0.2365 0.068 Uiso 1 1 calc R
C15 C 0.7446(6) 1.1374(6) -0.2936(3) 0.0583(12) Uiso 1 1 d .
H15 H 0.6396 1.1897 -0.2724 0.070 Uiso 1 1 calc R
C12 C 1.0514(7) 0.9846(7) -0.3583(3) 0.0676(13) Uiso 1 1 d .
H12 H 1.1559 0.9321 -0.3798 0.081 Uiso 1 1 calc R
C14 C 0.7679(7) 1.1789(7) -0.3794(3) 0.0658(13) Uiso 1 1 d .
H14 H 0.6786 1.2587 -0.4155 0.079 Uiso 1 1 calc R
C13 C 0.9218(6) 1.1031(6) -0.4116(3) 0.0631(13) Uiso 1 1 d .
H13 H 0.9378 1.1321 -0.4694 0.076 Uiso 1 1 calc R
C26 C 1.2939(7) 0.4501(7) -0.4300(4) 0.0715(14) Uiso 1 1 d .
H26 H 1.3292 0.4355 -0.4832 0.086 Uiso 1 1 calc R
C27 C 1.3607(7) 0.5276(7) -0.3911(3) 0.0687(14) Uiso 1 1 d .
H27 H 1.4411 0.5654 -0.4179 0.082 Uiso 1 1 calc R

loop_
_atom_type_symbol
_atom_type_description
_atom_type_scat_dispersion_real
_atom_type_scat_dispersion_imag
_atom_type_scat_source
C C 0.0033 0.0016 'International Tables Vol C Tables 4.2.6.8 and 6.1.1.4'
H H 0.0000 0.0000 'International Tables Vol C Tables 4.2.6.8 and 6.1.1.4'
O O 0.0106 0.0060 'International Tables Vol C Tables 4.2.6.8 and 6.1.1.4'
N N 0.0061 0.0033 'International Tables Vol C Tables 4.2.6.8 and 6.1.1.4'

loop_
_geom_angle_atom_site_label_1
_geom_angle_atom_site_label_2
_geom_angle_atom_site_label_3
_geom_angle
C7 O3 H3 109.5
C29 O4 H4 109.5
C8 N1 C5 110.7(3)
C8 N1 C9 123.1(3)
C5 N1 C9 126.1(3)
C30 N2 C21 111.4(3)
C30 N2 C24 124.0(3)
C21 N2 C24 124.2(3)
O2 C8 N1 126.4(3)
O2 C8 C7 125.0(3)
N1 C8 C7 108.6(3)
C17 C16 C21 119.9(4)
C17 C16 C29 131.1(4)
C21 C16 C29 109.0(3)
C6 C5 C4 122.1(3)
C6 C5 N1 128.2(3)
C4 C5 N1 109.7(3)
C3 C4 C5 120.4(3)
C3 C4 C7 131.0(3)
C5 C4 C7 108.6(3)
C11 C10 C15 118.3(4)
C11 C10 C9 120.4(4)
C15 C10 C9 121.3(4)
C20 C21 C16 121.8(4)
C20 C21 N2 128.5(4)
C16 C21 N2 109.8(3)
O3 C7 C4 111.7(3)
O3 C7 C8 111.5(3)
C4 C7 C8 102.0(3)
O3 C7 C29 110.6(3)
C4 C7 C29 110.9(3)
C8 C7 C29 110.0(3)
O4 C29 C16 110.1(3)
O4 C29 C30 109.7(3)
C16 C29 C30 101.7(3)
O4 C29 C7 110.4(3)
C16 C29 C7 113.8(3)
C30 C29 C7 110.7(3)
C4 C3 C2 118.1(4)
C4 C3 H3A 121.0
C2 C3 H3A 121.0
C25 C23 C22 118.6(4)
C25 C23 C24 119.5(4)
C22 C23 C24 121.9(4)
C2 C1 C6 121.9(4)
C2 C1 H1 119.0
C6 C1 H1 119.0
O1 C30 N2 126.5(4)
O1 C30 C29 125.3(3)
N2 C30 C29 108.1(3)
C5 C6 C1 116.8(4)
C5 C6 H6 121.6
C1 C6 H6 121.6
C1 C2 C3 120.7(4)
C1 C2 H2 119.7
C3 C2 H2 119.7
N2 C24 C23 114.0(3)
N2 C24 H24A 108.7
C23 C24 H24A 108.8
N2 C24 H24B 108.8
C23 C24 H24B 108.8
H24A C24 H24B 107.6
N1 C9 C10 113.0(3)
N1 C9 H9A 109.0
C10 C9 H9A 109.0
N1 C9 H9B 109.0
C10 C9 H9B 109.0
H9A C9 H9B 107.8
C28 C22 C23 120.4(4)
C28 C22 H22 119.8
C23 C22 H22 119.8
C18 C17 C16 118.9(4)
C18 C17 H17 120.5
C16 C17 H17 120.5
C21 C20 C19 117.5(4)
C21 C20 H20 121.3
C19 C20 H20 121.3
C19 C18 C17 120.3(5)
C19 C18 H18 119.9
C17 C18 H18 119.9
C27 C28 C22 120.4(5)
C27 C28 H28 119.8
C22 C28 H28 119.8
C26 C25 C23 120.7(5)
C26 C25 H25 119.7
C23 C25 H25 119.7
C18 C19 C20 121.6(5)
C18 C19 H19 119.2
C20 C19 H19 119.2
C10 C11 C12 120.8(5)
C10 C11 H11 119.6
C12 C11 H11 119.6
C14 C15 C10 120.8(5)
C14 C15 H15 119.6
C10 C15 H15 119.6
C13 C12 C11 120.4(5)
C13 C12 H12 119.8
C11 C12 H12 119.8
C13 C14 C15 120.3(5)
C13 C14 H14 119.8
C15 C14 H14 119.8
C14 C13 C12 119.4(5)
C14 C13 H13 120.3
C12 C13 H13 120.3
C27 C26 C25 120.2(5)
C27 C26 H26 119.9
C25 C26 H26 119.9
C28 C27 C26 119.7(5)
C28 C27 H27 120.1
C26 C27 H27 120.2

loop_
_geom_bond_atom_site_label_1
_geom_bond_atom_site_label_2
_geom_bond_distance
O3 C7 1.414(4)
O3 H3 0.8202
O4 C29 1.411(4)
O4 H4 0.8200
O1 C30 1.216(5)
O2 C8 1.224(4)
N1 C8 1.348(5)
N1 C5 1.421(5)
N1 C9 1.457(5)
N2 C30 1.354(5)
N2 C21 1.411(5)
N2 C24 1.459(5)
C8 C7 1.540(5)
C16 C17 1.380(6)
C16 C21 1.388(5)
C16 C29 1.508(5)
C5 C6 1.374(5)
C5 C4 1.388(5)
C4 C3 1.383(5)
C4 C7 1.504(5)
C10 C11 1.374(6)
C10 C15 1.382(6)
C10 C9 1.511(5)
C21 C20 1.375(6)
C7 C29 1.558(5)
C29 C30 1.554(5)
C3 C2 1.392(6)
C3 H3A 0.9300
C23 C25 1.383(6)
C23 C22 1.379(6)
C23 C24 1.501(6)
C1 C2 1.371(6)
C1 C6 1.396(6)
C1 H1 0.9300
C6 H6 0.9300
C2 H2 0.9300
C24 H24A 0.9700
C24 H24B 0.9700
C9 H9A 0.9700
C9 H9B 0.9700
C22 C28 1.377(6)
C22 H22 0.9300
C17 C18 1.386(6)
C17 H17 0.9300
C20 C19 1.388(6)
C20 H20 0.9300
C18 C19 1.374(7)
C18 H18 0.9300
C28 C27 1.364(7)
C28 H28 0.9300
C25 C26 1.369(7)
C25 H25 0.9300
C19 H19 0.9300
C11 C12 1.385(7)
C11 H11 0.9300
C15 C14 1.380(7)
C15 H15 0.9300
C12 C13 1.366(7)
C12 H12 0.9300
C14 C13 1.370(7)
C14 H14 0.9300
C13 H13 0.9300
C26 C27 1.376(8)
C26 H26 0.9300
C27 H27 0.9300

loop_
_geom_torsion_atom_site_label_1
_geom_torsion_atom_site_label_2
_geom_torsion_atom_site_label_3
_geom_torsion_atom_site_label_4
_geom_torsion
C5 N1 C8 O2 -173.2(3)
C9 N1 C8 O2 3.3(6)
C5 N1 C8 C7 5.7(4)
C9 N1 C8 C7 -177.9(3)
C8 N1 C5 C6 175.9(4)
C9 N1 C5 C6 -0.4(6)
C8 N1 C5 C4 -1.8(4)
C9 N1 C5 C4 -178.1(3)
C6 C5 C4 C3 -0.1(6)
N1 C5 C4 C3 177.8(3)
C6 C5 C4 C7 179.1(3)
N1 C5 C4 C7 -3.0(4)
C17 C16 C21 C20 0.7(6)
C29 C16 C21 C20 179.5(4)
C17 C16 C21 N2 -178.6(3)
C29 C16 C21 N2 0.3(4)
C30 N2 C21 C20 -178.4(4)
C24 N2 C21 C20 -5.5(6)
C30 N2 C21 C16 0.8(4)
C24 N2 C21 C16 173.7(3)
C3 C4 C7 O3 -55.8(5)
C5 C4 C7 O3 125.1(3)
C3 C4 C7 C8 -175.0(4)
C5 C4 C7 C8 5.9(4)
C3 C4 C7 C29 68.0(5)
C5 C4 C7 C29 -111.1(3)
O2 C8 C7 O3 52.5(5)
N1 C8 C7 O3 -126.4(3)
O2 C8 C7 C4 171.8(3)
N1 C8 C7 C4 -7.1(4)
O2 C8 C7 C29 -70.4(4)
N1 C8 C7 C29 110.7(3)
C17 C16 C29 O4 61.3(5)
C21 C16 C29 O4 -117.4(3)
C17 C16 C29 C30 177.6(4)
C21 C16 C29 C30 -1.0(4)
C17 C16 C29 C7 -63.3(5)
C21 C16 C29 C7 118.1(3)
O3 C7 C29 O4 60.0(4)
C4 C7 C29 O4 -64.5(4)
C8 C7 C29 O4 -176.5(3)
O3 C7 C29 C16 -175.6(3)
C4 C7 C29 C16 59.9(4)
C8 C7 C29 C16 -52.1(4)
O3 C7 C29 C30 -61.7(4)
C4 C7 C29 C30 173.8(3)
C8 C7 C29 C30 61.7(4)
C5 C4 C3 C2 0.3(5)
C7 C4 C3 C2 -178.7(4)
C21 N2 C30 O1 176.2(4)
C24 N2 C30 O1 3.3(6)
C21 N2 C30 C29 -1.4(4)
C24 N2 C30 C29 -174.3(3)
O4 C29 C30 O1 -59.6(5)
C16 C29 C30 O1 -176.2(4)
C7 C29 C30 O1 62.5(5)
O4 C29 C30 N2 118.1(3)
C16 C29 C30 N2 1.5(4)
C7 C29 C30 N2 -119.8(3)
C4 C5 C6 C1 -0.1(6)
N1 C5 C6 C1 -177.5(4)
C2 C1 C6 C5 0.1(6)
C6 C1 C2 C3 0.1(6)
C4 C3 C2 C1 -0.3(6)
C30 N2 C24 C23 -131.3(4)
C21 N2 C24 C23 56.7(5)
C25 C23 C24 N2 -131.8(4)
C22 C23 C24 N2 47.3(5)
C8 N1 C9 C10 89.0(4)
C5 N1 C9 C10 -95.1(4)
C11 C10 C9 N1 -108.1(4)
C15 C10 C9 N1 72.4(5)
C25 C23 C22 C28 0.0(6)
C24 C23 C22 C28 -179.1(4)
C21 C16 C17 C18 -1.3(6)
C29 C16 C17 C18 -179.8(4)
C16 C21 C20 C19 0.8(6)
N2 C21 C20 C19 179.9(4)
C16 C17 C18 C19 0.4(7)
C23 C22 C28 C27 1.2(7)
C22 C23 C25 C26 -1.2(7)
C24 C23 C25 C26 177.9(4)
C17 C18 C19 C20 1.1(7)
C21 C20 C19 C18 -1.6(7)
C15 C10 C11 C12 1.4(7)
C9 C10 C11 C12 -178.1(4)
C11 C10 C15 C14 -1.1(7)
C9 C10 C15 C14 178.4(4)
C10 C11 C12 C13 -0.6(8)
C10 C15 C14 C13 0.0(8)
C15 C14 C13 C12 0.9(8)
C11 C12 C13 C14 -0.5(8)
C23 C25 C26 C27 1.2(8)
C22 C28 C27 C26 -1.2(8)
C25 C26 C27 C28 0.0(8)
